data_7229823
loop_
_publ_author_name
'Al-Terkawi, Abdal-Azim'
'Scholz, Gudrun'
'Prinz, Carsten'
'Zimathies, Annett'
'Emmerling, Franziska'
'Kemnitz, Erhard'

_publ_section_title
;
 Hydrated and dehydrated Ca-coordination polymers based on
 benzene-dicarboxylates: mechanochemical synthesis, structure refinement,
 and spectroscopic characterization
;
_journal_issue 7
_journal_name_full CrystEngComm
_journal_page_first 946
_journal_paper_doi 10.1039/C7CE01906H
_journal_volume 20
_journal_year 2018
_chemical_compound_source 'Mechanochemical synthesis'
_chemical_formula_moiety 'C8 H4 O4, Ca, 17/5(O)'
_chemical_formula_sum 'C8 H4 Ca O7.4'
_chemical_formula_weight 258.59
_chemical_melting_point Ca-Isophthalate
_chemical_name_common Ca-Isophthalate
_chemical_name_mineral Ca-Isophthalate
_space_group_IT_number 15
_space_group_name_Hall '-C 2yc'
_space_group_name_H-M_alt 'C 1 2/c 1'
_symmetry_cell_setting monoclinic
_symmetry_Int_Tables_number 15
_symmetry_space_group_name_Hall '-C 2yc'
_symmetry_space_group_name_H-M 'C 1 2/c 1'
_audit_update_record
;
2017-10-28 deposited with the CCDC.
2017-12-27 downloaded from the CCDC.
;
_cell_angle_alpha 90
_cell_angle_beta 111.848(3)
_cell_angle_gamma 90
_cell_formula_units_Z 20
_cell_length_a 15.5899(7)
_cell_length_b 21.4477(12)
_cell_length_c 17.1872(8)
_cell_measurement_temperature 293
_cell_volume 5334.1(5)
_computing_cell_refinement 'TOPAS Academic (Coelho, 2007)'
_computing_data_reduction 'DASH (David <i>et al.</i>, 2006)'
_computing_molecular_graphics 'Diamond (Crystal Impact GbR,2014)'
_computing_publication_material 'publCIF (Westrip, 2010)'
_computing_structure_refinement 'TOPAS Academic (Coelho, 2007)'
_computing_structure_solution 'DASH (David <i>et al.</i>, 2006)'
_diffrn_ambient_temperature 293(2)
_diffrn_measurement_device_type 'D8 Discover Bruker'
_diffrn_radiation_probe x-ray
_diffrn_radiation_source 'X-ray tube'
_exptl_absorpt_coefficient_mu 5.287
_exptl_absorpt_correction_type none
_exptl_crystal_colour white
_exptl_crystal_density_diffrn 1.610
_exptl_crystal_density_method 'Not Measured'
_exptl_crystal_description powder
_exptl_crystal_F_000 2624
_pd_char_colour white
_pd_char_particle_morphology platelike
_pd_meas_2theta_range_max 65
_pd_meas_2theta_range_min 5.5
_pd_proc_2theta_range_inc 0.009
_pd_proc_info_excluded_regions none
_pd_proc_ls_prof_wR_factor 2.13
_pd_spec_mounting '0.5 mm glass capillary'
_pd_spec_mount_mode transmission
_refine_ls_goodness_of_fit_all 1.25
_refine_ls_R_I_factor 0.566
_cod_data_source_file c7ce01906h2.cif
_cod_data_source_block CaImRefined
_cod_depositor_comments
;

2018-12-03
Z value and formula fixed to values more according to usual
chemical conventions.                 miguel

 Adding full bibliography for 7229820--7229823.cif.
;
_cod_original_sg_symbol_H-M 'C 2/c'
_cod_original_formula_moiety 'C40 H20 Ca5 O29, 8(O)'
_cod_original_formula_sum 'C40 H20 Ca5 O37'
_cod_original_formula_units_Z 4
_cod_original_formula_weight 1292.96
_cod_database_code 7229823

loop_
_space_group_symop_id
_space_group_symop_operation_xyz
1 x,y,z
2 -x,y,1/2-z
3 -x,-y,-z
4 x,-y,1/2+z
5 1/2+x,1/2+y,z
6 1/2-x,1/2+y,1/2-z
7 1/2-x,1/2-y,-z
8 1/2+x,1/2-y,1/2+z

loop_
_atom_site_label
_atom_site_type_symbol
_atom_site_symmetry_multiplicity
_atom_site_fract_x
_atom_site_fract_y
_atom_site_fract_z
_atom_site_occupancy
_atom_site_B_iso_or_equiv
Ca1 Ca 8 0.078289 0.456676 0.181354 1 3
Ca2 Ca 8 0.263764 0.351116 0.148631 1 3
Ca3 Ca 4 0.5 0.295238 0.25 1 3
O1 O 8 -0.08814 0.43087 0.18194 1 3
O2 O 8 -0.06568 0.42011 0.06336 1 3
O3 O 8 0.00003 0.55373 0.14992 1 3
O4 O 8 0.1264 0.48767 0.06803 1 3
O5 O 8 0.20707 0.52905 0.26774 1 3
O6 O 8 0.2534 0.44354 0.22407 1 3
O7 O 8 0.11067 0.34946 0.17127 1 3
O8 O 8 0.57951 0.38109 0.33778 1 3
O9 O 8 0.68683 0.44333 0.42085 1 3
O10 O 8 0.16939 0.34092 0.00346 1 3
O11 O 8 0.34913 0.26146 0.12401 1 3
O12 O 8 -0.35668 0.31832 0.21709 1 3
O13 O 8 -0.46114 0.27474 0.10743 1 3
O14 O 4 0.5 0.18592 0.25 1 3
O15 O 8 0.17495 0.25998 0.16227 1 3
C1 C 8 -0.11395 0.41072 0.10714 1 3
C2 C 8 -0.20065 0.37355 0.07134 1 3
C3 C 8 -0.23347 0.35482 -0.01245 1 3
H3B H 8 -0.2019 0.3665 -0.0467 1 3
C4 C 8 -0.31295 0.31888 -0.04511 1 3
H4B H 8 -0.3338 0.3062 -0.1009 1 3
C5 C 8 -0.36084 0.30191 0.0042 1 3
H5A H 8 -0.4143 0.2781 -0.0186 1 3
C6 C 8 -0.33049 0.31982 0.08798 1 3
C7 C 8 -0.25021 0.35565 0.12063 1 3
H7A H 8 -0.2293 0.3679 0.1766 1 3
C8 C 8 0.27098 0.49208 0.26888 1 3
C9 C 8 0.36842 0.50549 0.32607 1 3
C10 C 8 0.43857 0.46457 0.32871 1 3
H10B H 8 0.4241 0.4289 0.2955 1 3
C11 C 8 0.52998 0.47593 0.37997 1 3
C12 C 8 0.55108 0.52993 0.42945 1 3
H12A H 8 0.6122 0.5388 0.4629 1 3
C13 C 8 0.48178 0.56993 0.42878 1 3
H13A H 8 0.4962 0.605 0.4631 1 3
C14 C 8 0.38985 0.55833 0.37699 1 3
H14B H 8 0.3433 0.5857 0.3766 1 3
C15 C 8 0.1166 0.29083 0.18031 1 3
C16 C 8 0.0551 0.2572 0.21618 1 3
C17 C 8 0.0547 0.19227 0.21687 1 3
H17A H 8 0.0919 0.1704 0.1946 1 3
C18 C 4 0 0.16019 0.25 1 3
H18A H 4 0 0.1168 0.25 1 3
C19 C 4 0 0.29 0.25 1 3
C20 C 8 0.60377 0.43043 0.37957 1 3
C21 C 8 -0.38553 0.3035 0.14125 1 3
H19A H 4 0.00000 0.340782 0.25000 1 3
O1W O 8 -0.01735 0.3486 -0.04911 1 3
O2W O 8 -0.19173 0.55415 0.08247 1 3
O3W O 8 0.36981 0.31056 -0.01585 1 3
O4W O 8 0.68773 0.16287 0.25154 1 3

loop_
_diffrn_radiation_type
_diffrn_radiation_wavelength
CuK\a~1~ 1.54056

loop_
_geom_angle_atom_site_label_1
_geom_angle_atom_site_label_2
_geom_angle_atom_site_label_3
_geom_angle
_geom_angle_site_symmetry_1
_geom_angle_site_symmetry_3
_geom_angle_publ_flag
O1 Ca1 O2 50.28(1) . . yes
O1 Ca1 O3 76.31(1) . . yes
O1 Ca1 O4 130.87(1) . . yes
O1 Ca1 O5 133.40(1) . . yes
O1 Ca1 O6 155.92(1) . . yes
O1 Ca1 O7 91.89(1) . . yes
O1 Ca1 O1 69.49(1) . 2_555 yes
O2 Ca1 O3 82.04(1) . . yes
O2 Ca1 O4 83.59(1) . . yes
O2 Ca1 O5 159.07(1) . . yes
O2 Ca1 O6 136.80(1) . . yes
O2 Ca1 O7 77.89(1) . . yes
O1 Ca1 O2 115.80(1) 2_555 . yes
O3 Ca1 O4 82.13(1) . . yes
O3 Ca1 O5 79.87(1) . . yes
O3 Ca1 O6 124.35(1) . . yes
O3 Ca1 O7 159.86(1) . . yes
O1 Ca1 O3 105.65(1) 2_555 . yes
O4 Ca1 O5 83.59(1) . . yes
O4 Ca1 O6 69.25(1) . . yes
O4 Ca1 O7 93.96(1) . . yes
O1 Ca1 O4 159.64(1) 2_555 . yes
O5 Ca1 O6 51.17(1) . . yes
O5 Ca1 O7 119.49(1) . . yes
O1 Ca1 O5 79.44(1) 2_555 . yes
O6 Ca1 O7 71.46(1) . . yes
O1 Ca1 O6 91.22(1) 2_555 . yes
O1 Ca1 O7 84.77(1) 2_555 . yes
O6 Ca2 O7 71.09(1) . . yes
O6 Ca2 O10 119.96(1) . . yes
O6 Ca2 O11 152.18(1) . . yes
O6 Ca2 O15 116.79(1) . . yes
O6 Ca2 O12 81.76(1) . 2_555 yes
O6 Ca2 O8 89.83(1) . 2_655 yes
O6 Ca2 O9 73.06(1) . 2_655 yes
O7 Ca2 O10 84.88(1) . . yes
O7 Ca2 O11 127.58(1) . . yes
O7 Ca2 O15 51.93(1) . . yes
O7 Ca2 O12 96.69(1) . 2_555 yes
O7 Ca2 O8 160.46(1) . 2_655 yes
O7 Ca2 O9 122.62(1) . 2_655 yes
O10 Ca2 O11 84.91(1) . . yes
O10 Ca2 O15 82.93(1) . . yes
O10 Ca2 O12 157.08(1) . 2_555 yes
O8 Ca2 O10 109.15(1) 2_655 . yes
O9 Ca2 O10 76.11(1) 2_655 . yes
O11 Ca2 O15 75.82(1) . . yes
O11 Ca2 O12 76.00(1) . 2_555 yes
O8 Ca2 O11 68.78(1) 2_655 . yes
O9 Ca2 O11 104.26(1) 2_655 . yes
O12 Ca2 O15 80.21(1) 2_555 . yes
O8 Ca2 O15 140.95(1) 2_655 . yes
O9 Ca2 O15 158.90(1) 2_655 . yes
O8 Ca2 O12 75.80(1) 2_655 2_555 yes
O9 Ca2 O12 120.58(1) 2_655 2_555 yes
O8 Ca2 O9 51.88(1) 2_655 2_655 yes
O8 Ca3 O11 144.83(1) . . yes
O8 Ca3 O14 139.80(1) . . yes
O8 Ca3 O12 72.63(1) . 1_655 yes
O8 Ca3 O13 116.37(1) . 1_655 yes
O8 Ca3 O12 90.10(1) . 2_555 yes
O8 Ca3 O13 78.37(1) . 2_555 yes
O8 Ca3 O8 80.39(1) . 2_655 yes
O8 Ca3 O11 66.56(1) . 2_655 yes
O11 Ca3 O14 74.06(1) . . yes
O11 Ca3 O12 117.30(1) . 1_655 yes
O11 Ca3 O13 69.62(1) . 1_655 yes
O11 Ca3 O12 69.39(1) . 2_555 yes
O11 Ca3 O13 105.13(1) . 2_555 yes
O8 Ca3 O11 66.56(1) 2_655 . yes
O11 Ca3 O11 148.11(1) . 2_655 yes
O12 Ca3 O14 101.20(1) 1_655 . yes
O13 Ca3 O14 80.87(1) 1_655 . yes
O12 Ca3 O14 101.20(1) 2_555 . yes
O13 Ca3 O14 80.87(1) 2_555 . yes
O8 Ca3 O14 139.80(1) 2_655 . yes
O11 Ca3 O14 74.06(1) 2_655 . yes
O12 Ca3 O13 48.40(1) 1_655 1_655 yes
O12 Ca3 O12 157.60(1) 1_655 2_555 yes
O12 Ca3 O13 136.52(1) 1_655 2_555 yes
O8 Ca3 O12 90.10(1) 2_655 1_655 yes
O11 Ca3 O12 69.39(1) 2_655 1_655 yes
O12 Ca3 O13 136.52(1) 2_555 1_655 yes
O13 Ca3 O13 161.73(1) 1_655 2_555 yes
O8 Ca3 O13 78.37(1) 2_655 1_655 yes
O11 Ca3 O13 105.13(1) 2_655 1_655 yes
O12 Ca3 O13 48.40(1) 2_555 2_555 yes
O8 Ca3 O12 72.63(1) 2_655 2_555 yes
O11 Ca3 O12 117.30(1) 2_655 2_555 yes
O8 Ca3 O13 116.37(1) 2_655 2_555 yes
O11 Ca3 O13 69.62(1) 2_655 2_555 yes
O8 Ca3 O11 144.83(1) 2_655 2_655 yes
Ca1 O1 C1 90.52(1) . . yes
Ca1 O1 Ca1 104.65(1) . 2_555 yes
Ca1 O1 C1 164.63(1) 2_555 . yes
Ca1 O2 C1 96.87(1) . . yes
Ca1 O5 C8 94.17(1) . . yes
Ca1 O6 Ca2 102.35(1) . . yes
Ca1 O6 C8 92.88(1) . . yes
Ca2 O6 C8 164.71(1) . . yes
Ca1 O7 Ca2 103.50(1) . . yes
Ca1 O7 C15 163.87(1) . . yes
Ca2 O7 C15 90.16(1) . . yes
Ca3 O8 C20 167.69(1) . . yes
Ca2 O8 Ca3 96.97(1) 2_655 . yes
Ca2 O8 C20 95.11(1) 2_655 . yes
Ca2 O9 C20 89.56(1) 2_655 . yes
Ca2 O11 Ca3 91.05(1) . . yes
Ca3 O12 C21 100.19(1) 1_455 . yes
Ca2 O12 C21 163.37(1) 2_555 . yes
Ca2 O12 Ca3 96.43(1) 2_555 1_455 yes
Ca3 O13 C21 89.39(1) 1_455 . yes
Ca2 O15 C15 95.18(1) . . yes
O1 C1 O2 120.92(1) . . yes
O1 C1 C2 119.76(1) . . yes
O2 C1 C2 119.29(1) . . yes
C1 C2 C3 120.51(1) . . no
C1 C2 C7 121.21(1) . . no
C3 C2 C7 118.28(1) . . no
C2 C3 C4 120.42(1) . . no
C3 C4 C5 120.47(1) . . no
C4 C5 C6 120.84(1) . . no
C5 C6 C7 118.45(1) . . no
C5 C6 C21 120.79(1) . . no
C7 C6 C21 120.69(1) . . no
C2 C7 C6 121.55(1) . . no
O5 C8 O6 121.01(1) . . yes
O5 C8 C9 119.29(1) . . yes
O6 C8 C9 119.69(1) . . yes
C8 C9 C10 119.58(1) . . no
C8 C9 C14 121.02(1) . . no
C10 C9 C14 119.40(1) . . no
C9 C10 C11 121.25(1) . . no
C10 C11 C12 118.89(1) . . no
C10 C11 C20 119.13(1) . . no
C12 C11 C20 121.97(1) . . no
C11 C12 C13 120.25(1) . . no
C12 C13 C14 120.62(1) . . no
C9 C14 C13 119.55(1) . . no
O7 C15 O15 121.36(1) . . yes
O7 C15 C16 119.89(1) . . yes
O15 C15 C16 118.72(1) . . yes
C15 C16 C17 119.27(1) . . no
C15 C16 C19 121.00(1) . . no
C17 C16 C19 119.72(1) . . no
C16 C17 C18 120.66(1) . . no
C17 C18 C17 119.87(1) . 2_555 no
C16 C19 C16 119.37(1) . 2_555 no
O8 C20 O9 122.50(1) . . yes
O8 C20 C11 118.64(1) . . yes
O9 C20 C11 118.86(1) . . yes
O12 C21 O13 121.00(1) . . yes
O12 C21 C6 120.49(1) . . yes
O13 C21 C6 118.50(1) . . yes
C2 C3 H3B 120.00 . . no
C4 C3 H3B 120.00 . . no
C3 C4 H4B 120.00 . . no
C5 C4 H4B 120.00 . . no
C4 C5 H5A 120.00 . . no
C6 C5 H5A 120.00 . . no
C2 C7 H7A 119.00 . . no
C6 C7 H7A 119.00 . . no
C9 C10 H10B 119.00 . . no
C11 C10 H10B 119.00 . . no
C11 C12 H12A 120.00 . . no
C13 C12 H12A 120.00 . . no
C12 C13 H13A 120.00 . . no
C14 C13 H13A 120.00 . . no
C9 C14 H14B 120.00 . . no
C13 C14 H14B 120.00 . . no
C16 C17 H17A 120.00 . . no
C18 C17 H17A 120.00 . . no
C17 C18 H18A 120.00 . . no
C17 C18 H18A 120.00 2_555 . no
C16 C19 H19A 120.00 . . no
C16 C19 H19A 120.00 2_555 . no

loop_
_geom_bond_atom_site_label_1
_geom_bond_atom_site_label_2
_geom_bond_distance
_geom_bond_site_symmetry_2
_geom_bond_publ_flag
Ca1 O1 2.6567(1) . yes
Ca1 O2 2.5254(1) . yes
Ca1 O3 2.3713(1) . yes
Ca1 O4 2.4260(1) . yes
Ca1 O5 2.5350(1) . yes
Ca1 O6 2.5650(1) . yes
Ca1 O7 2.3744(1) . yes
Ca1 O1 2.3626(1) 2_555 yes
Ca2 O6 2.4068(1) . yes
Ca2 O7 2.5574(1) . yes
Ca2 O10 2.3887(1) . yes
Ca2 O11 2.4631(1) . yes
Ca2 O15 2.4565(1) . yes
Ca2 O12 2.3305(1) 2_555 yes
Ca2 O8 2.4522(1) 2_655 yes
Ca2 O9 2.5721(1) 2_655 yes
Ca3 O8 2.4107(1) . yes
Ca3 O11 2.6373(1) . yes
Ca3 O14 2.3446(1) . yes
Ca3 O12 2.5491(1) 1_655 yes
Ca3 O13 2.7694(2) 1_655 yes
Ca3 O12 2.5491(1) 2_555 yes
Ca3 O13 2.7694(2) 2_555 yes
Ca3 O8 2.4107(1) 2_655 yes
Ca3 O11 2.6373(1) 2_655 yes
O1 C1 1.2714(1) . yes
O2 C1 1.2627(1) . yes
O5 C8 1.2678(1) . yes
O6 C8 1.2629(1) . yes
O7 C15 1.2662(1) . yes
O8 C20 1.2556(1) . yes
O9 C20 1.2542(1) . yes
O12 C21 1.2514(1) . yes
O13 C21 1.2641(1) . yes
O15 C15 1.2535(1) . yes
C1 C2 1.4907(1) . no
C2 C3 1.3960(1) . no
C2 C7 1.3961(1) . no
C3 C4 1.3881(1) . no
C4 C5 1.3708(1) . no
C5 C6 1.3920(1) . no
C6 C7 1.3961(1) . no
C6 C21 1.5106(1) . no
C8 C9 1.4984(1) . no
C9 C10 1.3898(1) . no
C9 C14 1.3944(1) . no
C10 C11 1.3899(1) . no
C11 C12 1.4016(1) . no
C11 C20 1.5105(1) . no
C12 C13 1.3763(1) . no
C13 C14 1.3995(1) . no
C15 C16 1.5032(1) . no
C16 C17 1.3927(1) . no
C16 C19 1.3937(1) . no
C17 C18 1.3734(1) . no
C3 H3B 0.9300 . no
C4 H4B 0.9300 . no
C5 H5A 0.9300 . no
C7 H7A 0.9300 . no
C10 H10B 0.9300 . no
C12 H12A 0.9300 . no
C13 H13A 0.9300 . no
C14 H14B 0.9300 . no
C17 H17A 0.9300 . no
C18 H18A 0.9300 . no
C19 H19A 1.0900 . no

loop_
_geom_hbond_atom_site_label_D
_geom_hbond_atom_site_label_H
_geom_hbond_atom_site_label_A
_geom_hbond_distance_DH
_geom_hbond_distance_HA
_geom_hbond_distance_DA
_geom_hbond_angle_DHA
_geom_hbond_site_symmetry_A
_geom_hbond_publ_flag
C7 H7A O6 0.9300 2.4800 3.2832(2) 144.00 2_555 yes
C10 H10B O6 0.9300 2.5000 2.8120(2) 100.00 . yes
C10 H10B O8 0.9300 2.4800 2.7934(2) 100.00 . yes
C10 H10B O8 0.9300 2.4900 3.2974(2) 145.00 2_655 yes
C10 H10B O12 0.9300 2.5700 3.3676(2) 144.00 2_555 yes
C19 H19A O1 1.0900 2.4100 3.3449(2) 143.00 . yes
C19 H19A O1 1.0900 2.4100 3.3449(2) 143.00 2_555 yes

loop_
_geom_torsion_atom_site_label_1
_geom_torsion_atom_site_label_2
_geom_torsion_atom_site_label_3
_geom_torsion_atom_site_label_4
_geom_torsion
_geom_torsion_site_symmetry_1
_geom_torsion_site_symmetry_3
_geom_torsion_site_symmetry_4
_geom_torsion_publ_flag
O2 Ca1 O1 C1 6.58(1) . . . no
O2 Ca1 O1 Ca1 -175.99(1) . . 2_555 no
O3 Ca1 O1 C1 97.56(1) . . . no
O3 Ca1 O1 Ca1 -85.01(1) . . 2_555 no
O4 Ca1 O1 C1 30.95(1) . . . no
O4 Ca1 O1 Ca1 -151.62(1) . . 2_555 no
O5 Ca1 O1 C1 158.90(1) . . . no
O5 Ca1 O1 Ca1 -23.67(1) . . 2_555 no
O6 Ca1 O1 C1 -111.04(1) . . . no
O6 Ca1 O1 Ca1 66.39(1) . . 2_555 no
O7 Ca1 O1 C1 -65.94(1) . . . no
O7 Ca1 O1 Ca1 111.49(1) . . 2_555 no
O1 Ca1 O1 C1 -149.64(1) 2_555 . . no
O1 Ca1 O1 Ca1 27.79(1) 2_555 . 2_555 no
O1 Ca1 O2 C1 -6.67(1) . . . no
O3 Ca1 O2 C1 -85.46(1) . . . no
O4 Ca1 O2 C1 -168.37(1) . . . no
O5 Ca1 O2 C1 -115.84(1) . . . no
O6 Ca1 O2 C1 141.45(1) . . . no
O7 Ca1 O2 C1 96.16(1) . . . no
O1 Ca1 O2 C1 18.13(1) 2_555 . . no
O1 Ca1 O5 C8 143.53(1) . . . no
O2 Ca1 O5 C8 -125.87(1) . . . no
O3 Ca1 O5 C8 -156.46(1) . . . no
O4 Ca1 O5 C8 -73.34(1) . . . no
O6 Ca1 O5 C8 -4.88(1) . . . no
O7 Ca1 O5 C8 17.60(1) . . . no
O1 Ca1 O5 C8 95.36(1) 2_555 . . no
O1 Ca1 O6 Ca2 74.97(1) . . . no
O1 Ca1 O6 C8 -106.26(1) . . . no
O2 Ca1 O6 Ca2 -20.46(1) . . . no
O2 Ca1 O6 C8 158.32(1) . . . no
O3 Ca1 O6 Ca2 -139.31(1) . . . no
O3 Ca1 O6 C8 39.47(1) . . . no
O4 Ca1 O6 Ca2 -75.17(1) . . . no
O4 Ca1 O6 C8 103.61(1) . . . no
O5 Ca1 O6 Ca2 -173.89(1) . . . no
O5 Ca1 O6 C8 4.89(1) . . . no
O7 Ca1 O6 Ca2 26.66(1) . . . no
O7 Ca1 O6 C8 -154.56(1) . . . no
O1 Ca1 O6 Ca2 110.73(1) 2_555 . . no
O1 Ca1 O6 C8 -70.49(1) 2_555 . . no
O1 Ca1 O7 Ca2 172.65(1) . . . no
O2 Ca1 O7 Ca2 124.03(1) . . . no
O3 Ca1 O7 Ca2 119.36(1) . . . no
O4 Ca1 O7 Ca2 41.46(1) . . . no
O5 Ca1 O7 Ca2 -43.41(1) . . . no
O6 Ca1 O7 Ca2 -25.10(1) . . . no
O1 Ca1 O7 Ca2 -118.16(1) 2_555 . . no
O1 Ca1 O1 Ca1 -24.50(1) . 2_555 2_555 no
O2 Ca1 O1 Ca1 -44.65(1) . 2_555 2_555 no
O3 Ca1 O1 Ca1 43.96(1) . 2_555 2_555 no
O4 Ca1 O1 Ca1 154.22(1) . 2_555 2_555 no
O5 Ca1 O1 Ca1 120.19(1) . 2_555 2_555 no
O6 Ca1 O1 Ca1 170.26(1) . 2_555 2_555 no
O7 Ca1 O1 Ca1 -118.49(1) . 2_555 2_555 no
O7 Ca2 O6 Ca1 -24.68(1) . . . no
O10 Ca2 O6 Ca1 47.48(1) . . . no
O11 Ca2 O6 Ca1 -161.73(1) . . . no
O15 Ca2 O6 Ca1 -50.10(1) . . . no
O12 Ca2 O6 Ca1 -124.70(1) 2_555 . . no
O8 Ca2 O6 Ca1 159.63(1) 2_655 . . no
O9 Ca2 O6 Ca1 109.75(1) 2_655 . . no
O6 Ca2 O7 Ca1 26.94(1) . . . no
O6 Ca2 O7 C15 -144.40(1) . . . no
O10 Ca2 O7 Ca1 -97.16(1) . . . no
O10 Ca2 O7 C15 91.49(1) . . . no
O11 Ca2 O7 Ca1 -176.71(1) . . . no
O11 Ca2 O7 C15 11.95(1) . . . no
O15 Ca2 O7 Ca1 177.82(1) . . . no
O15 Ca2 O7 C15 6.47(1) . . . no
O12 Ca2 O7 Ca1 105.83(1) 2_555 . . no
O12 Ca2 O7 C15 -65.51(1) 2_555 . . no
O9 Ca2 O7 Ca1 -27.25(1) 2_655 . . no
O9 Ca2 O7 C15 161.40(1) 2_655 . . no
O6 Ca2 O11 Ca3 -0.38(1) . . . no
O7 Ca2 O11 Ca3 -125.97(1) . . . no
O10 Ca2 O11 Ca3 154.50(1) . . . no
O15 Ca2 O11 Ca3 -121.53(1) . . . no
O12 Ca2 O11 Ca3 -38.28(1) 2_555 . . no
O8 Ca2 O11 Ca3 41.68(1) 2_655 . . no
O9 Ca2 O11 Ca3 80.25(1) 2_655 . . no
O6 Ca2 O15 C15 24.49(1) . . . no
O7 Ca2 O15 C15 -6.57(1) . . . no
O10 Ca2 O15 C15 -95.59(1) . . . no
O11 Ca2 O15 C15 177.91(1) . . . no
O12 Ca2 O15 C15 100.01(1) 2_555 . . no
O8 Ca2 O15 C15 152.59(1) 2_655 . . no
O9 Ca2 O15 C15 -89.20(1) 2_655 . . no
O6 Ca2 O12 Ca3 -123.00(1) . 2_555 . no
O7 Ca2 O12 Ca3 167.28(1) . 2_555 . no
O10 Ca2 O12 Ca3 74.62(1) . 2_555 . no
O11 Ca2 O12 Ca3 40.16(1) . 2_555 . no
O15 Ca2 O12 Ca3 117.85(1) . 2_555 . no
O6 Ca2 O8 Ca3 114.67(1) . 2_655 . no
O6 Ca2 O8 C20 -63.01(1) . 2_655 2_655 no
O10 Ca2 O8 Ca3 -123.49(1) . 2_655 . no
O10 Ca2 O8 C20 58.84(1) . 2_655 2_655 no
O11 Ca2 O8 Ca3 -47.12(1) . 2_655 . no
O11 Ca2 O8 C20 135.21(1) . 2_655 2_655 no
O15 Ca2 O8 Ca3 -20.71(1) . 2_655 . no
O15 Ca2 O8 C20 161.61(1) . 2_655 2_655 no
O6 Ca2 O9 C20 98.23(1) . 2_655 2_655 no
O7 Ca2 O9 C20 151.56(1) . 2_655 2_655 no
O10 Ca2 O9 C20 -133.96(1) . 2_655 2_655 no
O11 Ca2 O9 C20 -53.00(1) . 2_655 2_655 no
O15 Ca2 O9 C20 -140.49(1) . 2_655 2_655 no
O11 Ca3 O8 Ca2 -143.48(1) . . 2_655 no
O14 Ca3 O8 Ca2 56.36(1) . . 2_655 no
O8 Ca3 O11 Ca2 -22.02(1) . . . no
O14 Ca3 O11 Ca2 144.81(1) . . . no
O12 Ca3 O11 Ca2 -120.61(1) 1_655 . . no
O13 Ca3 O11 Ca2 -129.20(1) 1_655 . . no
O12 Ca3 O11 Ca2 35.96(1) 2_555 . . no
O13 Ca3 O11 Ca2 69.19(1) 2_555 . . no
O8 Ca3 O11 Ca2 -43.41(1) 2_655 . . no
O11 Ca3 O11 Ca2 144.81(1) 2_655 . . no
O8 Ca3 O12 Ca2 112.13(1) . 2_555 . no
O11 Ca3 O12 Ca2 -38.64(1) . 2_555 . no
O14 Ca3 O12 Ca2 -106.70(1) . 2_555 . no
O8 Ca3 O8 Ca2 -123.64(1) . 2_655 . no
O11 Ca3 O8 Ca2 44.05(1) . 2_655 . no
O14 Ca3 O8 Ca2 56.36(1) . 2_655 . no
Ca1 O1 C1 O2 -11.86(1) . . . no
Ca1 O1 C1 C2 165.97(1) . . . no
Ca1 O2 C1 O1 12.58(1) . . . no
Ca1 O2 C1 C2 -165.26(1) . . . no
Ca1 O5 C8 O6 9.04(1) . . . no
Ca1 O5 C8 C9 -169.32(1) . . . no
Ca1 O6 C8 O5 -8.92(1) . . . no
Ca1 O6 C8 C9 169.44(1) . . . no
Ca2 O7 C15 O15 -11.75(1) . . . no
Ca2 O7 C15 C16 166.06(1) . . . no
Ca2 O8 C20 O9 -10.35(1) 2_655 . . no
Ca2 O8 C20 C11 169.59(1) 2_655 . . no
Ca2 O9 C20 O8 9.82(1) 2_655 . . no
Ca2 O9 C20 C11 -170.12(1) 2_655 . . no
Ca3 O12 C21 O13 -10.97(1) 1_455 . . no
Ca3 O12 C21 C6 168.91(1) 1_455 . . no
Ca3 O13 C21 O12 9.93(1) 1_455 . . no
Ca3 O13 C21 C6 -169.96(1) 1_455 . . no
Ca2 O15 C15 O7 12.29(1) . . . no
Ca2 O15 C15 C16 -165.55(1) . . . no
O1 C1 C2 C3 175.45(1) . . . no
O1 C1 C2 C7 -5.66(1) . . . no
O2 C1 C2 C3 -6.69(1) . . . no
O2 C1 C2 C7 172.20(1) . . . no
C1 C2 C3 C4 178.37(1) . . . no
C7 C2 C3 C4 -0.55(1) . . . no
C1 C2 C7 C6 -178.75(1) . . . no
C3 C2 C7 C6 0.17(1) . . . no
C2 C3 C4 C5 0.75(1) . . . no
C3 C4 C5 C6 -0.56(1) . . . no
C4 C5 C6 C7 0.18(1) . . . no
C4 C5 C6 C21 177.31(1) . . . no
C5 C6 C7 C2 0.02(1) . . . no
C21 C6 C7 C2 -177.12(1) . . . no
C5 C6 C21 O12 178.14(1) . . . no
C5 C6 C21 O13 -1.98(1) . . . no
C7 C6 C21 O12 -4.79(1) . . . no
C7 C6 C21 O13 175.09(1) . . . no
O5 C8 C9 C10 178.87(1) . . . no
O5 C8 C9 C14 -0.90(1) . . . no
O6 C8 C9 C10 0.49(1) . . . no
O6 C8 C9 C14 -179.28(1) . . . no
C8 C9 C10 C11 178.98(1) . . . no
C14 C9 C10 C11 -1.25(1) . . . no
C8 C9 C14 C13 -179.08(1) . . . no
C10 C9 C14 C13 1.16(1) . . . no
C9 C10 C11 C12 -0.23(1) . . . no
C9 C10 C11 C20 -179.13(1) . . . no
C10 C11 C12 C13 1.82(1) . . . no
C20 C11 C12 C13 -179.31(1) . . . no
C10 C11 C20 O8 -5.46(1) . . . no
C10 C11 C20 O9 174.48(1) . . . no
C12 C11 C20 O8 175.67(1) . . . no
C12 C11 C20 O9 -4.39(1) . . . no
C11 C12 C13 C14 -1.92(1) . . . no
C12 C13 C14 C9 0.42(1) . . . no
O7 C15 C16 C17 172.66(1) . . . no
O7 C15 C16 C19 -8.52(1) . . . no
O15 C15 C16 C17 -9.46(1) . . . no
O15 C15 C16 C19 169.35(1) . . . no
C15 C16 C17 C18 179.32(1) . . . no
C19 C16 C17 C18 0.49(1) . . . no
C15 C16 C19 C16 -179.05(1) . . 2_555 no
C17 C16 C19 C16 -0.24(1) . . 2_555 no
C16 C17 C18 C17 -0.25(1) . . 2_555 no
